data_7058905
loop_
_publ_author_name
'Arp, Fabian Felix'
'Ahn, Shin Hye'
'Bhuvanesh, Nattamai'
'Bluemel, Janet'

_publ_section_title
;
 Selective Synthesis and Stabilization of Peroxides via Phosphine Oxides
;
_journal_name_full 'New Journal of Chemistry'
_journal_paper_doi 10.1039/C9NJ04858H
_journal_year 2019
_chemical_formula_moiety 'C5 H10 O6'
_chemical_formula_sum 'C5 H10 O6'
_chemical_formula_weight 166.13
_space_group_crystal_system monoclinic
_space_group_IT_number 14
_space_group_name_Hall '-P 2yn'
_space_group_name_H-M_alt 'P 1 21/n 1'
_symmetry_space_group_name_Hall '-P 2yn'
_symmetry_space_group_name_H-M 'P 1 21/n 1'
_atom_sites_solution_hydrogens mixed
_audit_creation_date 2016-02-10
_audit_creation_method
;
Olex2 1.2-beta
(compiled 2015.11.10 svn.r3248 for OlexSys, GUI svn.r5133)
;
_audit_update_record
;
2019-10-14 deposited with the CCDC.    2019-10-22 downloaded from the CCDC.
;
_cell_angle_alpha 90
_cell_angle_beta 92.306(3)
_cell_angle_gamma 90
_cell_formula_units_Z 4
_cell_length_a 5.5661(6)
_cell_length_b 15.4167(15)
_cell_length_c 8.8545(9)
_cell_measurement_reflns_used 2704
_cell_measurement_temperature 100.03
_cell_measurement_theta_max 27.487
_cell_measurement_theta_min 2.643
_cell_volume 759.20(13)
_computing_cell_refinement 'SAINT v8.34A (Bruker, 2013)'
_computing_data_collection 'APEX 3 (Bruker-AXS, Madison WI)'
_computing_data_reduction 'SAINT v8.34A (Bruker, 2013)'
_computing_molecular_graphics 'Olex2 (Dolomanov et al., 2009)'
_computing_publication_material 'Olex2 (Dolomanov et al., 2009)'
_computing_structure_refinement 'ShelXL (Sheldrick, 2015)'
_computing_structure_solution 'ShelXT (Sheldrick, 2015)'
_diffrn_ambient_temperature 100.03
_diffrn_measured_fraction_theta_full 0.975
_diffrn_measured_fraction_theta_max 1.000
_diffrn_measurement_device_type 'Bruker APEX-II CCD'
_diffrn_measurement_method '\f and \w scans'
_diffrn_radiation_type MoK\a
_diffrn_radiation_wavelength 0.71073
_diffrn_reflns_av_R_equivalents 0.0545
_diffrn_reflns_av_unetI/netI 0.0340
_diffrn_reflns_Laue_measured_fraction_full 0.975
_diffrn_reflns_Laue_measured_fraction_max 1.000
_diffrn_reflns_limit_h_max 6
_diffrn_reflns_limit_h_min -6
_diffrn_reflns_limit_k_max 18
_diffrn_reflns_limit_k_min 0
_diffrn_reflns_limit_l_max 10
_diffrn_reflns_limit_l_min 0
_diffrn_reflns_number 2327
_diffrn_reflns_point_group_measured_fraction_full 0.975
_diffrn_reflns_point_group_measured_fraction_max 1.000
_diffrn_reflns_theta_full 25.242
_diffrn_reflns_theta_max 25.000
_diffrn_reflns_theta_min 2.642
_diffrn_standards_number 0
_exptl_absorpt_coefficient_mu 0.136
_exptl_absorpt_correction_T_max 0.745
_exptl_absorpt_correction_T_min 0.555
_exptl_absorpt_correction_type multi-scan
_exptl_absorpt_process_details
;
 TWINABS-2012/1 (Bruker,2012) was used for absorption correction.
 
For component 1:
 wR2(int) was 0.1043 before and 0.0593 after correction.
 The Ratio of minimum to maximum transmission is 0.75.
 The \l/2 correction factor is Not present
 
For component 2:
 wR2(int) was 0.0929 before and 0.0600 after correction.
 The Ratio of minimum to maximum transmission is 0.75.
 The \l/2 correction factor is Not present

Final HKLF 4 output contains 16324 reflections, Rint = 0.0627
 (9311 with I > 3sig(I), Rint = 0.0544)
;
_exptl_crystal_colour colourless
_exptl_crystal_colour_primary colourless
_exptl_crystal_density_diffrn 1.453
_exptl_crystal_description block
_exptl_crystal_F_000 352
_exptl_crystal_size_max 0.225
_exptl_crystal_size_mid 0.214
_exptl_crystal_size_min 0.104
_refine_diff_density_max 0.183
_refine_diff_density_min -0.266
_refine_diff_density_rms 0.049
_refine_ls_extinction_method none
_refine_ls_goodness_of_fit_ref 1.036
_refine_ls_hydrogen_treatment constr
_refine_ls_matrix_type full
_refine_ls_number_parameters 103
_refine_ls_number_reflns 2327
_refine_ls_number_restraints 0
_refine_ls_restrained_S_all 1.036
_refine_ls_R_factor_all 0.0676
_refine_ls_R_factor_gt 0.0507
_refine_ls_shift/su_max 0.000
_refine_ls_shift/su_mean 0.000
_refine_ls_structure_factor_coef Fsqd
_refine_ls_weighting_details 'w=1/[\s^2^(Fo^2^)+(0.0467P)^2^+0.4994P] where P=(Fo^2^+2Fc^2^)/3'
_refine_ls_weighting_scheme calc
_refine_ls_wR_factor_gt 0.1094
_refine_ls_wR_factor_ref 0.1186
_reflns_Friedel_coverage 0.000
_reflns_number_gt 1859
_reflns_number_total 2327
_reflns_threshold_expression 'I > 2\s(I)'
_cod_data_source_file c9nj04858h2.cif
_cod_data_source_block ga229b
_cod_database_code 7058905
_shelxl_version_number 2014/6
_shelx_space_group_comment
;
The symmetry employed for this shelxl refinement is uniquely defined
by the following loop, which should always be used as a source of
symmetry information in preference to the above space-group names.
They are only intended as comments.
;
_shelx_estimated_absorpt_t_max 0.986
_shelx_estimated_absorpt_t_min 0.970
_olex2_refinement_description
;
1. Twinned data refinement
 Scales: 0.605(2) 0.395(2)
2. Fixed Uiso
 At 1.2 times of:
  All C(H,H) groups
 At 1.5 times of:
  All C(H,H,H) groups, All O(H) groups
3.a Riding coordinates:
 O4(H4), O6(H6)
3.b Secondary CH2 refined with riding coordinates:
 C2(H2A,H2B)
3.c Idealised Me refined as rotating group:
 C4(H4A,H4B,H4C), C5(H5A,H5B,H5C)
;
_olex2_submission_special_instructions 'No special instructions were received'

loop_
_space_group_symop_operation_xyz
'x, y, z'
'-x+1/2, y+1/2, -z+1/2'
'-x, -y, -z'
'x-1/2, -y-1/2, z-1/2'

loop_
_atom_site_label
_atom_site_type_symbol
_atom_site_fract_x
_atom_site_fract_y
_atom_site_fract_z
_atom_site_U_iso_or_equiv
_atom_site_adp_type
_atom_site_occupancy
_atom_site_site_symmetry_order
_atom_site_calc_flag
_atom_site_refinement_flags_posn
O1 O 0.9273(4) 0.70260(12) 0.47168(18) 0.0237(5) Uani 1 1 d .
O2 O 0.9219(4) 0.78901(12) 0.54533(18) 0.0232(5) Uani 1 1 d .
O3 O 0.6865(4) 0.64029(12) 0.65150(18) 0.0276(5) Uani 1 1 d .
O4 O 0.8418(4) 0.56453(12) 0.6749(2) 0.0324(5) Uani 1 1 d .
H4 H 0.9868 0.5858 0.7044 0.049 Uiso 1 1 d R
O5 O 0.6998(4) 0.85276(12) 0.34496(18) 0.0260(5) Uani 1 1 d .
O6 O 0.8545(4) 0.92970(12) 0.3421(2) 0.0328(5) Uani 1 1 d .
H6 H 0.9741 0.9045 0.2761 0.049 Uiso 1 1 d R
C1 C 0.6975(5) 0.66820(18) 0.4971(3) 0.0216(6) Uani 1 1 d .
C2 C 0.5265(5) 0.7449(2) 0.4873(3) 0.0283(6) Uani 1 1 d .
H2A H 0.4152 0.7445 0.5718 0.034 Uiso 1 1 calc R
H2B H 0.4315 0.7449 0.3903 0.034 Uiso 1 1 calc R
C3 C 0.6949(5) 0.82280(18) 0.4981(3) 0.0226(7) Uani 1 1 d .
C4 C 0.6541(6) 0.59503(19) 0.3858(3) 0.0295(7) Uani 1 1 d .
H4A H 0.6502 0.6182 0.2827 0.044 Uiso 1 1 calc GR
H4B H 0.5001 0.5671 0.4049 0.044 Uiso 1 1 calc GR
H4C H 0.7840 0.5524 0.3977 0.044 Uiso 1 1 calc GR
C5 C 0.6350(6) 0.8941(2) 0.6069(3) 0.0314(7) Uani 1 1 d .
H5A H 0.6272 0.8700 0.7090 0.047 Uiso 1 1 calc GR
H5B H 0.4792 0.9196 0.5765 0.047 Uiso 1 1 calc GR
H5C H 0.7597 0.9389 0.6058 0.047 Uiso 1 1 calc GR

loop_
_atom_site_aniso_label
_atom_site_aniso_U_11
_atom_site_aniso_U_22
_atom_site_aniso_U_33
_atom_site_aniso_U_23
_atom_site_aniso_U_13
_atom_site_aniso_U_12
O1 0.0221(12) 0.0153(10) 0.0339(9) -0.0048(8) 0.0029(8) -0.0012(8)
O2 0.0204(11) 0.0153(10) 0.0335(9) -0.0050(7) -0.0025(7) 0.0018(8)
O3 0.0306(13) 0.0235(11) 0.0290(9) 0.0050(8) 0.0048(8) 0.0040(9)
O4 0.0329(13) 0.0191(11) 0.0442(11) 0.0059(9) -0.0104(9) 0.0020(10)
O5 0.0295(13) 0.0197(11) 0.0287(9) 0.0026(8) 0.0000(8) -0.0048(9)
O6 0.0378(14) 0.0176(11) 0.0438(11) 0.0036(9) 0.0103(9) -0.0041(10)
C1 0.0162(16) 0.0214(16) 0.0273(12) 0.0028(11) 0.0018(10) -0.0020(12)
C2 0.0201(15) 0.0243(15) 0.0403(14) 0.0076(11) 0.0002(12) -0.0010(14)
C3 0.0210(17) 0.0240(17) 0.0228(12) 0.0043(11) -0.0001(10) 0.0027(13)
C4 0.0324(19) 0.0248(17) 0.0312(14) -0.0005(12) -0.0018(12) -0.0099(14)
C5 0.034(2) 0.0310(18) 0.0291(14) 0.0001(12) 0.0027(12) 0.0096(15)

loop_
_atom_type_symbol
_atom_type_description
_atom_type_scat_dispersion_real
_atom_type_scat_dispersion_imag
_atom_type_scat_source
C C 0.0033 0.0016 'International Tables Vol C Tables 4.2.6.8 and 6.1.1.4'
H H 0.0000 0.0000 'International Tables Vol C Tables 4.2.6.8 and 6.1.1.4'
O O 0.0106 0.0060 'International Tables Vol C Tables 4.2.6.8 and 6.1.1.4'

loop_
_geom_angle_atom_site_label_1
_geom_angle_atom_site_label_2
_geom_angle_atom_site_label_3
_geom_angle
C1 O1 O2 103.45(19)
C3 O2 O1 103.55(18)
C1 O3 O4 109.04(18)
O3 O4 H4 105.5
C3 O5 O6 108.08(17)
O5 O6 H6 95.9
O1 C1 O3 109.8(2)
O1 C1 C2 105.6(2)
O1 C1 C4 107.4(2)
O3 C1 C2 103.7(2)
O3 C1 C4 112.7(2)
C4 C1 C2 117.4(2)
C1 C2 H2A 111.1
C1 C2 H2B 111.1
C1 C2 C3 103.1(2)
H2A C2 H2B 109.1
C3 C2 H2A 111.1
C3 C2 H2B 111.1
O2 C3 O5 110.4(2)
O2 C3 C2 105.6(2)
O2 C3 C5 107.3(2)
O5 C3 C2 103.3(2)
O5 C3 C5 112.5(2)
C5 C3 C2 117.6(2)
C1 C4 H4A 109.5
C1 C4 H4B 109.5
C1 C4 H4C 109.5
H4A C4 H4B 109.5
H4A C4 H4C 109.5
H4B C4 H4C 109.5
C3 C5 H5A 109.5
C3 C5 H5B 109.5
C3 C5 H5C 109.5
H5A C5 H5B 109.5
H5A C5 H5C 109.5
H5B C5 H5C 109.5

loop_
_geom_bond_atom_site_label_1
_geom_bond_atom_site_label_2
_geom_bond_distance
O1 O2 1.484(2)
O1 C1 1.411(3)
O2 C3 1.414(3)
O3 O4 1.463(3)
O3 C1 1.437(3)
O4 H4 0.8999
O5 O6 1.467(3)
O5 C3 1.433(3)
O6 H6 0.9837
C1 C2 1.519(4)
C1 C4 1.511(4)
C2 H2A 0.9900
C2 H2B 0.9900
C2 C3 1.524(4)
C3 C5 1.508(4)
C4 H4A 0.9800
C4 H4B 0.9800
C4 H4C 0.9800
C5 H5A 0.9800
C5 H5B 0.9800
C5 H5C 0.9800

loop_
_geom_torsion_atom_site_label_1
_geom_torsion_atom_site_label_2
_geom_torsion_atom_site_label_3
_geom_torsion_atom_site_label_4
_geom_torsion
O1 O2 C3 O5 -76.7(2)
O1 O2 C3 C2 34.2(2)
O1 O2 C3 C5 160.4(2)
O1 C1 C2 C3 -14.9(2)
O2 O1 C1 O3 -75.4(2)
O2 O1 C1 C2 35.8(2)
O2 O1 C1 C4 161.80(19)
O3 C1 C2 C3 100.5(2)
O4 O3 C1 O1 -68.8(2)
O4 O3 C1 C2 178.8(2)
O4 O3 C1 C4 50.8(3)
O6 O5 C3 O2 -68.7(2)
O6 O5 C3 C2 178.81(19)
O6 O5 C3 C5 51.1(3)
C1 O1 O2 C3 -44.58(19)
C1 C2 C3 O2 -12.7(2)
C1 C2 C3 O5 103.3(2)
C1 C2 C3 C5 -132.2(2)
C4 C1 C2 C3 -134.5(2)

loop_
_twin_individual_id
_twin_individual_mass_fraction_refined
1 0.605(2)
2 0.395(2)
